data_2208357
loop_
_publ_author_name
'Ngah, Nurziana'
'Dariman, Najihah'
'Yamin, Bohari M.'

_publ_section_title
;
 3-(1<i>H</i>-Indol-3-yl)-2-[3-(4-methoxybenzoyl)thioureido]propionic
 acid
;
_journal_coeditor_code HK6084
_journal_issue 3
_journal_name_full 'Acta Crystallographica Section E'
_journal_page_first o1025
_journal_page_last o1027
_journal_paper_doi 10.1107/S1600536806004065
_journal_volume 62
_journal_year 2006
_chemical_formula_iupac 'C20 H19 N3 O4 S'
_chemical_formula_moiety 'C20 H19 N3 O4 S'
_chemical_formula_sum 'C20 H19 N3 O4 S'
_chemical_formula_weight 397.44
_chemical_name_systematic
;
3-(1H-Indol-3-yl)-2-[3-(4-methoxybenzoyl)thioureido]propionic acid
;
_space_group_IT_number 60
_symmetry_cell_setting orthorhombic
_symmetry_space_group_name_Hall '-P 2n 2ab'
_symmetry_space_group_name_H-M 'P b c n'
_atom_sites_solution_hydrogens geom
_atom_sites_solution_primary direct
_atom_sites_solution_secondary difmap
_audit_creation_method SHELXL-97
_cell_angle_alpha 90.00
_cell_angle_beta 90.00
_cell_angle_gamma 90.00
_cell_formula_units_Z 8
_cell_length_a 18.247(4)
_cell_length_b 14.083(3)
_cell_length_c 14.736(3)
_cell_measurement_reflns_used 781
_cell_measurement_temperature 298(2)
_cell_measurement_theta_max 25.0
_cell_measurement_theta_min 1.8
_cell_volume 3786.7(14)
_computing_cell_refinement 'SAINT (Bruker, 2000)'
_computing_data_collection 'SMART (Bruker, 2000)'
_computing_data_reduction SAINT
_computing_molecular_graphics SHELXTL
_computing_publication_material 'SHELXTL, PARST (Nardelli, 1995) and PLATON (Spek, 2003)'
_computing_structure_refinement SHELXTL
_computing_structure_solution 'SHELXTL (Sheldrick, 1997)'
_diffrn_ambient_temperature 298(2)
_diffrn_detector_area_resol_mean 83.66
_diffrn_measured_fraction_theta_full 1.0
_diffrn_measured_fraction_theta_max 1.0
_diffrn_measurement_device_type 'Bruker SMART APEX CCD area-detector'
_diffrn_measurement_method \w
_diffrn_radiation_monochromator graphite
_diffrn_radiation_source 'fine-focus sealed tube'
_diffrn_radiation_type MoK\a
_diffrn_radiation_wavelength 0.71073
_diffrn_reflns_av_R_equivalents 0.0426
_diffrn_reflns_av_sigmaI/netI 0.0294
_diffrn_reflns_limit_h_max 19
_diffrn_reflns_limit_h_min -21
_diffrn_reflns_limit_k_max 16
_diffrn_reflns_limit_k_min -13
_diffrn_reflns_limit_l_max 17
_diffrn_reflns_limit_l_min -17
_diffrn_reflns_number 18371
_diffrn_reflns_theta_full 25.0
_diffrn_reflns_theta_max 25.0
_diffrn_reflns_theta_min 1.8
_exptl_absorpt_coefficient_mu 0.203
_exptl_absorpt_correction_T_max 0.970
_exptl_absorpt_correction_T_min 0.962
_exptl_absorpt_correction_type multi-scan
_exptl_absorpt_process_details '(SADABS; Bruker, 2000)'
_exptl_crystal_colour colorless
_exptl_crystal_density_diffrn 1.394
_exptl_crystal_density_method 'not measured'
_exptl_crystal_description block
_exptl_crystal_F_000 1664
_exptl_crystal_size_max 0.19
_exptl_crystal_size_mid 0.16
_exptl_crystal_size_min 0.15
_refine_diff_density_max 0.22
_refine_diff_density_min -0.22
_refine_ls_extinction_method none
_refine_ls_goodness_of_fit_ref 1.26
_refine_ls_hydrogen_treatment constr
_refine_ls_matrix_type full
_refine_ls_number_parameters 255
_refine_ls_number_reflns 3343
_refine_ls_number_restraints 0
_refine_ls_restrained_S_all 1.26
_refine_ls_R_factor_all 0.087
_refine_ls_R_factor_gt 0.071
_refine_ls_shift/su_max 0.000
_refine_ls_shift/su_mean 0.000
_refine_ls_structure_factor_coef Fsqd
_refine_ls_weighting_details 'calc w=1/[\s^2^(Fo^2^)+(0.0428P)^2^+2.2534P] where P=(Fo^2^+2Fc^2^)/3'
_refine_ls_weighting_scheme calc
_refine_ls_wR_factor_gt 0.133
_refine_ls_wR_factor_ref 0.139
_reflns_number_gt 2772
_reflns_number_total 3343
_reflns_threshold_expression I>2\s(I)
_cod_data_source_file hk6084.cif
_cod_data_source_block I
_cod_depositor_comments
;
The following automatic conversions were performed:
'_symmetry_cell_setting' value 'Orthorhombic' changed to 'orthorhombic'
according to '/home/saulius/struct/CIF-dictionaries/cif_core.dic'
dictionary named 'cif_core.dic' version 2.4.1 from 2010-06-29.

Automatic conversion script
Id: cif_fix_enum 1527 2010-12-29 10:47:43Z saulius 

The following automatic conversions were performed:

'_symmetry_cell_setting' value 'Orthorhombic' changed to
'orthorhombic' according to
/home/saulius/struct/CIF-dictionaries/cif_core.dic dictionary named
'cif_core.dic' version 2.4.1 from 2010-06-29.

Automatic conversion script
Id: cif_fix_values 1715 2011-07-08 13:25:40Z adriana 
;
_cod_original_cell_volume 3787.0(14)
_cod_database_code 2208357
_cod_database_fobs_code 2208357

loop_
_symmetry_equiv_pos_as_xyz
'x, y, z'
'-x+1/2, -y+1/2, z+1/2'
'-x, y, -z+1/2'
'x+1/2, -y+1/2, -z'
'-x, -y, -z'
'x-1/2, y-1/2, -z-1/2'
'x, -y, z-1/2'
'-x-1/2, y-1/2, z'

loop_
_atom_site_type_symbol
_atom_site_label
_atom_site_fract_x
_atom_site_fract_y
_atom_site_fract_z
_atom_site_U_iso_or_equiv
_atom_site_adp_type
_atom_site_calc_flag
_atom_site_refinement_flags
_atom_site_occupancy
S S1 0.59694(5) 0.90541(7) 0.18486(5) 0.0556(3) Uani d . 1
O O1 0.99771(13) 1.15890(18) -0.03042(15) 0.0616(7) Uani d . 1
O O2 0.81750(12) 0.99523(19) 0.29934(14) 0.0596(7) Uani d . 1
O O3 0.69494(12) 0.98072(17) 0.49981(14) 0.0532(6) Uani d . 1
O O4 0.57986(13) 0.9375(2) 0.52763(16) 0.0655(7) Uani d . 1
H H4 0.5841 0.9735 0.5711 0.098 Uiso calc R 1
N N1 0.73433(12) 0.96631(18) 0.18760(16) 0.0423(6) Uani d . 1
H H1A 0.7280 0.9682 0.1298 0.051 Uiso calc R 1
N N2 0.68560(13) 0.92567(19) 0.32609(16) 0.0431(6) Uani d . 1
H H2A 0.7273 0.9421 0.3483 0.052 Uiso calc R 1
N N3 0.8036(2) 0.7103(2) 0.5208(2) 0.0701(9) Uani d . 1
H H3A 0.8290 0.7011 0.5691 0.084 Uiso calc R 1
C C1 0.85237(15) 1.0350(2) 0.14956(19) 0.0400(7) Uani d . 1
C C2 0.85121(15) 1.0085(2) 0.0590(2) 0.0431(7) Uani d . 1
H H2 0.8174 0.9635 0.0395 0.052 Uiso calc R 1
C C3 0.89936(16) 1.0475(2) -0.0027(2) 0.0443(8) Uani d . 1
H H3 0.8981 1.0285 -0.0631 0.053 Uiso calc R 1
C C4 0.94919(16) 1.1144(2) 0.0250(2) 0.0455(8) Uani d . 1
C C5 0.95175(17) 1.1412(3) 0.1158(2) 0.0533(9) Uani d . 1
H H5 0.9856 1.1863 0.1350 0.064 Uiso calc R 1
C C6 0.90440(16) 1.1013(2) 0.1768(2) 0.0495(8) Uani d . 1
H H6 0.9071 1.1187 0.2375 0.059 Uiso calc R 1
C C7 0.9960(2) 1.1356(3) -0.1247(2) 0.0678(11) Uani d . 1
H H7A 1.0062 1.0692 -0.1323 0.102 Uiso calc R 1
H H7B 1.0322 1.1723 -0.1563 0.102 Uiso calc R 1
H H7C 0.9483 1.1496 -0.1488 0.102 Uiso calc R 1
C C8 0.80210(15) 0.9969(2) 0.2193(2) 0.0420(7) Uani d . 1
C C9 0.67605(16) 0.9333(2) 0.23808(19) 0.0411(7) Uani d . 1
C C10 0.62998(17) 0.8913(2) 0.3879(2) 0.0456(8) Uani d . 1
H H10 0.5816 0.9063 0.3630 0.055 Uiso calc R 1
C C11 0.63555(18) 0.7834(2) 0.4018(2) 0.0546(9) Uani d . 1
H H11A 0.5995 0.7643 0.4466 0.066 Uiso calc R 1
H H11B 0.6233 0.7521 0.3452 0.066 Uiso calc R 1
C C12 0.70946(19) 0.7497(2) 0.4322(2) 0.0505(8) Uani d . 1
C C13 0.76977(19) 0.7214(2) 0.3761(2) 0.0498(8) Uani d . 1
C C14 0.7801(2) 0.7114(3) 0.2825(2) 0.0621(10) Uani d . 1
H H14 0.7433 0.7282 0.2420 0.074 Uiso calc R 1
C C15 0.8456(2) 0.6765(3) 0.2518(3) 0.0759(12) Uani d . 1
H H15 0.8530 0.6698 0.1897 0.091 Uiso calc R 1
C C16 0.9012(2) 0.6509(3) 0.3115(3) 0.0819(13) Uani d . 1
H H16 0.9447 0.6262 0.2885 0.098 Uiso calc R 1
C C17 0.8936(2) 0.6612(3) 0.4032(3) 0.0748(11) Uani d . 1
H H17 0.9312 0.6453 0.4430 0.090 Uiso calc R 1
C C18 0.8274(2) 0.6963(2) 0.4344(3) 0.0570(9) Uani d . 1
C C19 0.7333(2) 0.7412(3) 0.5185(2) 0.0624(10) Uani d . 1
H H19 0.7052 0.7547 0.5695 0.075 Uiso calc R 1
C C20 0.63924(17) 0.9427(2) 0.4766(2) 0.0431(7) Uani d . 1

loop_
_atom_site_aniso_label
_atom_site_aniso_U_11
_atom_site_aniso_U_22
_atom_site_aniso_U_33
_atom_site_aniso_U_12
_atom_site_aniso_U_13
_atom_site_aniso_U_23
S1 0.0445(5) 0.0799(7) 0.0423(4) -0.0170(5) 0.0003(4) 0.0002(4)
O1 0.0536(14) 0.0729(17) 0.0584(14) -0.0101(13) 0.0106(12) 0.0123(13)
O2 0.0442(12) 0.0959(19) 0.0388(13) -0.0113(13) -0.0064(10) 0.0094(12)
O3 0.0417(13) 0.0713(17) 0.0467(13) -0.0040(12) 0.0000(10) -0.0094(11)
O4 0.0525(14) 0.089(2) 0.0550(15) -0.0134(13) 0.0199(12) -0.0149(13)
N1 0.0366(14) 0.0588(17) 0.0315(12) -0.0058(12) 0.0021(11) 0.0020(12)
N2 0.0349(13) 0.0575(17) 0.0369(14) -0.0060(12) 0.0010(11) 0.0012(12)
N3 0.094(3) 0.062(2) 0.0538(19) 0.0031(19) -0.0131(18) 0.0062(16)
C1 0.0301(15) 0.0469(19) 0.0429(16) 0.0029(14) -0.0031(13) -0.0003(14)
C2 0.0320(15) 0.052(2) 0.0454(17) -0.0013(15) -0.0005(14) -0.0042(15)
C3 0.0370(16) 0.060(2) 0.0362(15) 0.0021(16) 0.0033(14) -0.0017(15)
C4 0.0364(17) 0.0503(19) 0.0499(18) 0.0027(15) 0.0039(14) 0.0052(16)
C5 0.0404(18) 0.062(2) 0.057(2) -0.0125(16) 0.0001(16) -0.0070(18)
C6 0.0433(18) 0.063(2) 0.0426(17) -0.0023(17) -0.0008(15) -0.0075(16)
C7 0.070(2) 0.075(3) 0.059(2) 0.005(2) 0.0226(19) 0.015(2)
C8 0.0349(16) 0.0496(19) 0.0416(18) 0.0017(15) -0.0002(13) 0.0019(14)
C9 0.0431(17) 0.0440(18) 0.0362(16) 0.0007(14) 0.0069(13) -0.0007(14)
C10 0.0371(16) 0.061(2) 0.0391(16) -0.0088(15) 0.0041(14) 0.0023(16)
C11 0.058(2) 0.063(2) 0.0431(18) -0.0233(18) 0.0107(16) -0.0066(17)
C12 0.066(2) 0.0393(19) 0.0461(18) -0.0130(17) 0.0063(16) 0.0028(15)
C13 0.063(2) 0.0363(18) 0.0505(18) -0.0128(16) 0.0020(17) 0.0002(15)
C14 0.072(2) 0.064(2) 0.051(2) -0.010(2) 0.0091(18) -0.0002(18)
C15 0.084(3) 0.074(3) 0.070(3) -0.003(2) 0.025(2) 0.001(2)
C16 0.069(3) 0.068(3) 0.109(4) 0.000(2) 0.032(3) 0.003(3)
C17 0.068(3) 0.061(3) 0.096(3) -0.007(2) -0.001(2) 0.010(2)
C18 0.070(2) 0.039(2) 0.062(2) -0.0101(18) -0.0047(19) 0.0067(17)
C19 0.087(3) 0.058(2) 0.0420(19) 0.002(2) 0.0076(19) 0.0045(17)
C20 0.0397(18) 0.050(2) 0.0390(16) 0.0036(15) 0.0035(14) 0.0045(15)

loop_
_atom_type_symbol
_atom_type_description
_atom_type_scat_dispersion_real
_atom_type_scat_dispersion_imag
_atom_type_scat_source
C C 0.0033 0.0016 'International Tables Vol C Tables 4.2.6.8 and 6.1.1.4'
H H 0.0000 0.0000 'International Tables Vol C Tables 4.2.6.8 and 6.1.1.4'
N N 0.0061 0.0033 'International Tables Vol C Tables 4.2.6.8 and 6.1.1.4'
O O 0.0106 0.0060 'International Tables Vol C Tables 4.2.6.8 and 6.1.1.4'
S S 0.1246 0.1234 'International Tables Vol C Tables 4.2.6.8 and 6.1.1.4'

loop_
_geom_angle_atom_site_label_1
_geom_angle_atom_site_label_2
_geom_angle_atom_site_label_3
_geom_angle
_geom_angle_publ_flag
C4 O1 C7 117.7(3) ?
C20 O4 H4 109.5 ?
C9 N1 C8 127.6(2) yes
C9 N1 H1A 116.2 ?
C8 N1 H1A 116.2 ?
C9 N2 C10 123.8(3) yes
C9 N2 H2A 118.1 ?
C10 N2 H2A 118.1 ?
C19 N3 C18 109.0(3) ?
C19 N3 H3A 125.5 ?
C18 N3 H3A 125.5 ?
C2 C1 C6 118.0(3) ?
C2 C1 C8 124.2(3) ?
C6 C1 C8 117.8(3) ?
C3 C2 C1 121.2(3) ?
C3 C2 H2 119.4 ?
C1 C2 H2 119.4 ?
C4 C3 C2 120.0(3) ?
C4 C3 H3 120.0 ?
C2 C3 H3 120.0 ?
O1 C4 C3 124.7(3) ?
O1 C4 C5 115.6(3) ?
C3 C4 C5 119.7(3) ?
C6 C5 C4 119.9(3) ?
C6 C5 H5 120.0 ?
C4 C5 H5 120.0 ?
C5 C6 C1 121.2(3) ?
C5 C6 H6 119.4 ?
C1 C6 H6 119.4 ?
O1 C7 H7A 109.5 ?
O1 C7 H7B 109.5 ?
H7A C7 H7B 109.5 ?
O1 C7 H7C 109.5 ?
H7A C7 H7C 109.5 ?
H7B C7 H7C 109.5 ?
O2 C8 N1 121.8(3) yes
O2 C8 C1 122.6(3) yes
N1 C8 C1 115.5(3) ?
N2 C9 N1 117.3(3) yes
N2 C9 S1 123.6(2) yes
N1 C9 S1 119.1(2) yes
N2 C10 C20 107.9(2) ?
N2 C10 C11 111.6(3) ?
C20 C10 C11 110.7(3) ?
N2 C10 H10 108.9 ?
C20 C10 H10 108.9 ?
C11 C10 H10 108.9 ?
C12 C11 C10 114.4(3) ?
C12 C11 H11A 108.7 ?
C10 C11 H11A 108.7 ?
C12 C11 H11B 108.7 ?
C10 C11 H11B 108.7 ?
H11A C11 H11B 107.6 ?
C19 C12 C13 105.7(3) ?
C19 C12 C11 126.8(3) ?
C13 C12 C11 127.4(3) ?
C14 C13 C18 118.5(3) ?
C14 C13 C12 134.4(3) ?
C18 C13 C12 107.0(3) ?
C15 C14 C13 118.7(4) ?
C15 C14 H14 120.7 ?
C13 C14 H14 120.7 ?
C14 C15 C16 121.4(4) ?
C14 C15 H15 119.3 ?
C16 C15 H15 119.3 ?
C17 C16 C15 121.5(4) ?
C17 C16 H16 119.2 ?
C15 C16 H16 119.2 ?
C16 C17 C18 117.1(4) ?
C16 C17 H17 121.4 ?
C18 C17 H17 121.4 ?
N3 C18 C17 129.9(4) yes
N3 C18 C13 107.3(3) ?
C17 C18 C13 122.8(4) ?
C12 C19 N3 110.9(3) ?
C12 C19 H19 124.5 ?
N3 C19 H19 124.5 ?
O3 C20 O4 123.9(3) ?
O3 C20 C10 124.0(3) ?
O4 C20 C10 112.1(3) ?

loop_
_geom_bond_atom_site_label_1
_geom_bond_atom_site_label_2
_geom_bond_distance
_geom_bond_publ_flag
S1 C9 1.689(3) yes
O1 C4 1.358(4) ?
O1 C7 1.428(4) ?
O2 C8 1.213(3) yes
O3 C20 1.199(4) yes
O4 C20 1.321(4) yes
O4 H4 0.8200 ?
N1 C9 1.379(4) yes
N1 C8 1.390(4) yes
N1 H1A 0.8600 ?
N2 C9 1.313(4) yes
N2 C10 1.448(4) yes
N2 H2A 0.8600 ?
N3 C19 1.355(5) yes
N3 C18 1.360(5) yes
N3 H3A 0.8600 ?
C1 C2 1.386(4) ?
C1 C6 1.391(4) ?
C1 C8 1.478(4) ?
C2 C3 1.379(4) ?
C2 H2 0.9300 ?
C3 C4 1.372(4) ?
C3 H3 0.9300 ?
C4 C5 1.390(4) ?
C5 C6 1.368(4) ?
C5 H5 0.9300 ?
C6 H6 0.9300 ?
C7 H7A 0.9600 ?
C7 H7B 0.9600 ?
C7 H7C 0.9600 ?
C10 C20 1.503(4) ?
C10 C11 1.536(5) ?
C10 H10 0.9800 ?
C11 C12 1.498(5) ?
C11 H11A 0.9700 ?
C11 H11B 0.9700 ?
C12 C19 1.349(5) ?
C12 C13 1.432(5) ?
C13 C14 1.399(5) ?
C13 C18 1.402(5) ?
C14 C15 1.369(5) ?
C14 H14 0.9300 ?
C15 C16 1.391(6) ?
C15 H15 0.9300 ?
C16 C17 1.367(6) ?
C16 H16 0.9300 ?
C17 C18 1.383(5) ?
C17 H17 0.9300 ?
C19 H19 0.9300 ?

loop_
_geom_hbond_atom_site_label_D
_geom_hbond_atom_site_label_H
_geom_hbond_atom_site_label_A
_geom_hbond_site_symmetry_A
_geom_hbond_distance_DH
_geom_hbond_distance_HA
_geom_hbond_distance_DA
_geom_hbond_angle_DHA
_geom_hbond_publ_flag
C10 H10 S1 1_555 0.98 2.64 3.059(3) 106 yes
N2 H2A O2 1_555 0.86 1.95 2.628(3) 135 yes
N2 H2A O3 1_555 0.86 2.37 2.680(3) 102 yes
N1 H1A O3 7_575 0.86 2.13 2.955(3) 160 yes
N3 H3A S1 2_665 0.86 2.64 3.434(3) 154 yes
O4 H4 S1 7_576 0.82 2.40 3.219(3) 173 yes
C2 H2 O3 7_575 0.93 2.44 2.986(4) 118 yes
C3 H3 O2 7_575 0.93 2.53 3.332(4) 145 yes

loop_
_geom_torsion_atom_site_label_1
_geom_torsion_atom_site_label_2
_geom_torsion_atom_site_label_3
_geom_torsion_atom_site_label_4
_geom_torsion
_geom_torsion_publ_flag
C6 C1 C2 C3 -1.0(5) ?
C8 C1 C2 C3 179.4(3) ?
C1 C2 C3 C4 -0.5(5) ?
C7 O1 C4 C3 1.1(5) ?
C7 O1 C4 C5 -178.4(3) ?
C2 C3 C4 O1 -178.3(3) ?
C2 C3 C4 C5 1.2(5) ?
O1 C4 C5 C6 179.2(3) ?
C3 C4 C5 C6 -0.3(5) ?
C4 C5 C6 C1 -1.2(5) ?
C2 C1 C6 C5 1.8(5) ?
C8 C1 C6 C5 -178.6(3) ?
C9 N1 C8 O2 1.7(5) ?
C9 N1 C8 C1 -175.9(3) ?
C2 C1 C8 O2 155.1(3) ?
C6 C1 C8 O2 -24.5(5) ?
C2 C1 C8 N1 -27.4(4) ?
C6 C1 C8 N1 153.0(3) ?
C10 N2 C9 N1 -179.4(3) ?
C10 N2 C9 S1 0.9(4) ?
C8 N1 C9 N2 -3.0(5) ?
C8 N1 C9 S1 176.7(2) ?
C9 N2 C10 C20 -147.0(3) ?
C9 N2 C10 C11 91.2(4) ?
N2 C10 C11 C12 54.7(4) ?
C20 C10 C11 C12 -65.5(3) ?
C10 C11 C12 C19 89.0(4) ?
C10 C11 C12 C13 -89.8(4) ?
C19 C12 C13 C14 177.7(4) ?
C11 C12 C13 C14 -3.3(6) ?
C19 C12 C13 C18 0.4(4) yes
C11 C12 C13 C18 179.4(3) ?
C18 C13 C14 C15 0.9(5) ?
C12 C13 C14 C15 -176.1(4) ?
C13 C14 C15 C16 0.1(6) ?
C14 C15 C16 C17 -1.3(7) ?
C15 C16 C17 C18 1.4(6) ?
C19 N3 C18 C17 -176.6(4) ?
C19 N3 C18 C13 1.2(4) yes
C16 C17 C18 N3 177.1(4) ?
C16 C17 C18 C13 -0.3(6) ?
C14 C13 C18 N3 -178.8(3) ?
C12 C13 C18 N3 -1.0(4) yes
C14 C13 C18 C17 -0.8(5) ?
C12 C13 C18 C17 177.0(3) ?
C13 C12 C19 N3 0.3(4) yes
C11 C12 C19 N3 -178.8(3) ?
C18 N3 C19 C12 -0.9(4) yes
N2 C10 C20 O3 -21.3(4) ?
C11 C10 C20 O3 101.1(4) ?
N2 C10 C20 O4 161.6(3) ?
C11 C10 C20 O4 -76.0(3) ?
